data_7011314
loop_
_publ_author_name
'Johanna A. W. Verhagen'
'Dianne D. Ellis'
'Martin Lutz'
'Anthony L. Spek'
'Elisabeth Bouwman'

_publ_section_title
;
 Synthesis, characterisation and crystal structures of new nickel
 complexes in S4 coordination spheres; an unprecedented rearrangement
 during ligand synthesis
;
_journal_issue 7
_journal_name_full 'J. Chem. Soc., Dalton Trans.'
_journal_page_first 1275
_journal_page_last 1280
_journal_paper_doi 10.1039/b110332f
_journal_year 2002
_chemical_formula_moiety 'C22 H30 Ni S4'
_chemical_formula_sum 'C22 H30 Ni S4'
_chemical_formula_weight 481.41
_chemical_name_systematic
; 
? 
;
_space_group_IT_number 2
_symmetry_cell_setting triclinic
_symmetry_space_group_name_Hall '-P 1'
_symmetry_space_group_name_H-M 'P -1'
_atom_sites_solution_hydrogens geom
_atom_sites_solution_primary heavy
_atom_sites_solution_secondary difmap
_audit_creation_method SHELXL-97
_cell_angle_alpha 108.6417(16)
_cell_angle_beta 105.6636(17)
_cell_angle_gamma 89.9694(19)
_cell_formula_units_Z 1
_cell_length_a 7.1006(2)
_cell_length_b 8.3936(2)
_cell_length_c 10.4298(4)
_cell_measurement_temperature 150(2)
_cell_volume 564.61(3)
_computing_cell_refinement 'DENZO 1.11'
_computing_data_collection 'Nonius COLLECT'
_computing_data_reduction 'DENZO 1.11'
_computing_molecular_graphics 'PLATON (Spek, 2000)'
_computing_publication_material 'PLATON (Spek, 2000)'
_computing_structure_refinement 'SHELXL-97 (Sheldrick, 1997)'
_computing_structure_solution 'DIRDIF-99 (Beurskens, et al. 1999)'
_diffrn_ambient_temperature 150(2)
_diffrn_measured_fraction_theta_full 0.976
_diffrn_measured_fraction_theta_max 0.976
_diffrn_measurement_device_type 'Nonius Kappa CCD'
_diffrn_radiation_monochromator graphite
_diffrn_radiation_source 'rotating anode'
_diffrn_radiation_type MoK\a
_diffrn_radiation_wavelength 0.71073
_diffrn_reflns_av_R_equivalents 0.0505
_diffrn_reflns_av_sigmaI/netI 0.0520
_diffrn_reflns_limit_h_max 9
_diffrn_reflns_limit_h_min -9
_diffrn_reflns_limit_k_max 11
_diffrn_reflns_limit_k_min -10
_diffrn_reflns_limit_l_max 13
_diffrn_reflns_limit_l_min -13
_diffrn_reflns_number 6230
_diffrn_reflns_theta_full 28.00
_diffrn_reflns_theta_max 28.00
_diffrn_reflns_theta_min 2.15
_diffrn_standards_decay_% <1
_exptl_absorpt_coefficient_mu 1.234
_exptl_absorpt_correction_T_max 0.8084
_exptl_absorpt_correction_T_min 0.7560
_exptl_absorpt_correction_type multi-scan
_exptl_crystal_colour brown
_exptl_crystal_density_diffrn 1.416
_exptl_crystal_density_method 'not measured'
_exptl_crystal_description hexagons
_exptl_crystal_F_000 254
_exptl_crystal_size_max 0.24
_exptl_crystal_size_mid 0.24
_exptl_crystal_size_min 0.18
_refine_diff_density_max 0.399
_refine_diff_density_min -0.635
_refine_diff_density_rms 0.076
_refine_ls_extinction_method none
_refine_ls_goodness_of_fit_ref 1.056
_refine_ls_hydrogen_treatment constr
_refine_ls_matrix_type full
_refine_ls_number_parameters 126
_refine_ls_number_reflns 2670
_refine_ls_number_restraints 0
_refine_ls_restrained_S_all 1.056
_refine_ls_R_factor_all 0.0399
_refine_ls_R_factor_gt 0.0308
_refine_ls_shift/su_max 0.000
_refine_ls_shift/su_mean 0.000
_refine_ls_structure_factor_coef Fsqd
_refine_ls_weighting_details 'calc w=1/[\s^2^(Fo^2^)+(0.0186P)^2^+0.1845P] where P=(Fo^2^+2Fc^2^)/3'
_refine_ls_weighting_scheme calc
_refine_ls_wR_factor_gt 0.0679
_refine_ls_wR_factor_ref 0.0724
_reflns_number_gt 2283
_reflns_number_total 2670
_reflns_threshold_expression I>2\s(I)
_cod_data_source_file b110332f.txt
_cod_data_source_block s2323a
_cod_depositor_comments
;
The following automatic conversions were performed:
'_symmetry_cell_setting' value 'Triclinic' changed to 'triclinic'
according to '/home/saulius/struct/CIF-dictionaries/cif_core.dic'
dictionary named 'cif_core.dic' version 2.4.1 from 2010-06-29.

Automatic conversion script
Id: cif_fix_enum 1527 2010-12-29 10:47:43Z saulius 
;
_cod_database_code 7011314

loop_
_symmetry_equiv_pos_as_xyz
'x, y, z'
'-x, -y, -z'

loop_
_atom_site_label
_atom_site_type_symbol
_atom_site_fract_x
_atom_site_fract_y
_atom_site_fract_z
_atom_site_U_iso_or_equiv
_atom_site_adp_type
_atom_site_occupancy
_atom_site_symmetry_multiplicity
_atom_site_calc_flag
_atom_site_refinement_flags
_atom_site_disorder_assembly
_atom_site_disorder_group
Ni1 Ni 0.0000 0.5000 0.5000 0.01367(10) Uani 1 2 d S . .
S6 S -0.12639(7) 0.26301(5) 0.50178(5) 0.01826(12) Uani 1 1 d . . .
S9 S 0.08945(6) 0.35403(5) 0.31656(4) 0.01565(11) Uani 1 1 d . . .
C4 C 0.3075(3) 0.1650(2) 0.4732(2) 0.0264(4) Uani 1 1 d . . .
H4A H 0.2865 0.2530 0.5549 0.040 Uiso 1 1 calc R . .
H4B H 0.4300 0.1960 0.4569 0.040 Uiso 1 1 calc R . .
H4C H 0.3163 0.0573 0.4914 0.040 Uiso 1 1 calc R . .
C5 C 0.1710(3) 0.0219(2) 0.2114(2) 0.0304(5) Uani 1 1 d . . .
H5A H 0.1840 -0.0893 0.2230 0.046 Uiso 1 1 calc R . .
H5B H 0.2915 0.0601 0.1969 0.046 Uiso 1 1 calc R . .
H5C H 0.0594 0.0142 0.1295 0.046 Uiso 1 1 calc R . .
C7 C -0.0597(3) 0.1008(2) 0.36080(18) 0.0186(4) Uani 1 1 d . . .
H7A H -0.0535 -0.0066 0.3815 0.022 Uiso 1 1 calc R . .
H7B H -0.1634 0.0822 0.2708 0.022 Uiso 1 1 calc R . .
C8 C 0.1366(3) 0.1476(2) 0.34338(18) 0.0186(4) Uani 1 1 d . . .
C10 C 0.3217(3) 0.4352(2) 0.30735(18) 0.0194(4) Uani 1 1 d . . .
H10A H 0.3268 0.5599 0.3359 0.023 Uiso 1 1 calc R . .
H10B H 0.4307 0.4063 0.3759 0.023 Uiso 1 1 calc R . .
C11 C 0.3532(3) 0.3677(2) 0.16346(18) 0.0168(4) Uani 1 1 d . . .
C12 C 0.5325(3) 0.3105(2) 0.15109(19) 0.0246(4) Uani 1 1 d . . .
H12 H 0.6309 0.3082 0.2327 0.029 Uiso 1 1 calc R . .
C13 C 0.5699(3) 0.2564(3) 0.0212(2) 0.0336(5) Uani 1 1 d . . .
H13 H 0.6939 0.2181 0.0143 0.040 Uiso 1 1 calc R . .
C14 C 0.4282(3) 0.2581(3) -0.0983(2) 0.0320(5) Uani 1 1 d . . .
H14 H 0.4539 0.2205 -0.1875 0.038 Uiso 1 1 calc R . .
C15 C 0.2489(3) 0.3146(3) -0.0876(2) 0.0305(5) Uani 1 1 d . . .
H15 H 0.1511 0.3167 -0.1696 0.037 Uiso 1 1 calc R . .
C16 C 0.2109(3) 0.3683(2) 0.0425(2) 0.0249(4) Uani 1 1 d . . .
H16 H 0.0864 0.4059 0.0490 0.030 Uiso 1 1 calc R . .

loop_
_atom_site_aniso_label
_atom_site_aniso_U_11
_atom_site_aniso_U_22
_atom_site_aniso_U_33
_atom_site_aniso_U_23
_atom_site_aniso_U_13
_atom_site_aniso_U_12
Ni1 0.01461(18) 0.01249(16) 0.01479(16) 0.00388(12) 0.00640(12) 0.00271(12)
S6 0.0217(2) 0.0140(2) 0.0224(2) 0.00525(18) 0.01247(18) 0.00281(18)
S9 0.0164(2) 0.0158(2) 0.0154(2) 0.00393(17) 0.00691(17) 0.00211(17)
C4 0.0190(10) 0.0248(10) 0.0388(11) 0.0158(9) 0.0075(8) 0.0065(8)
C5 0.0408(13) 0.0187(9) 0.0368(12) 0.0032(9) 0.0264(10) 0.0047(9)
C7 0.0188(10) 0.0137(8) 0.0209(9) 0.0026(7) 0.0057(7) 0.0031(7)
C8 0.0204(10) 0.0138(8) 0.0230(9) 0.0053(7) 0.0092(7) 0.0044(7)
C10 0.0173(9) 0.0204(9) 0.0199(9) 0.0035(7) 0.0082(7) -0.0025(7)
C11 0.0184(9) 0.0151(8) 0.0181(9) 0.0060(7) 0.0064(7) 0.0009(7)
C12 0.0202(10) 0.0316(10) 0.0208(9) 0.0063(8) 0.0069(8) 0.0048(8)
C13 0.0287(12) 0.0413(12) 0.0291(11) 0.0031(10) 0.0159(9) 0.0060(10)
C14 0.0421(13) 0.0349(11) 0.0181(10) 0.0017(9) 0.0157(9) -0.0050(10)
C15 0.0353(12) 0.0359(11) 0.0193(10) 0.0114(9) 0.0034(8) -0.0005(10)
C16 0.0226(10) 0.0312(10) 0.0244(10) 0.0134(8) 0.0073(8) 0.0071(8)

loop_
_atom_type_symbol
_atom_type_description
_atom_type_scat_dispersion_real
_atom_type_scat_dispersion_imag
_atom_type_scat_source
C C 0.0033 0.0016 'International Tables Vol C Tables 4.2.6.8 and 6.1.1.4'
H H 0.0000 0.0000 'International Tables Vol C Tables 4.2.6.8 and 6.1.1.4'
Ni Ni 0.3393 1.1124 'International Tables Vol C Tables 4.2.6.8 and 6.1.1.4'
S S 0.1246 0.1234 'International Tables Vol C Tables 4.2.6.8 and 6.1.1.4'

loop_
_geom_angle_atom_site_label_1
_geom_angle_atom_site_label_2
_geom_angle_atom_site_label_3
_geom_angle
_geom_angle_site_symmetry_1
_geom_angle_site_symmetry_3
_geom_angle_publ_flag
S9 Ni1 S9 180.0 2_566 . ?
S9 Ni1 S6 91.874(16) 2_566 . ?
S9 Ni1 S6 88.127(16) . . ?
S9 Ni1 S6 88.127(16) 2_566 2_566 ?
S9 Ni1 S6 91.873(16) . 2_566 ?
S6 Ni1 S6 180.0 . 2_566 ?
C7 S6 Ni1 104.05(6) . . ?
C10 S9 C8 105.17(9) . . ?
C10 S9 Ni1 114.51(6) . . ?
C8 S9 Ni1 103.97(6) . . ?
C8 C4 H4A 109.5 . . ?
C8 C4 H4B 109.5 . . ?
H4A C4 H4B 109.5 . . ?
C8 C4 H4C 109.5 . . ?
H4A C4 H4C 109.5 . . ?
H4B C4 H4C 109.5 . . ?
C8 C5 H5A 109.5 . . ?
C8 C5 H5B 109.5 . . ?
H5A C5 H5B 109.5 . . ?
C8 C5 H5C 109.5 . . ?
H5A C5 H5C 109.5 . . ?
H5B C5 H5C 109.5 . . ?
C8 C7 S6 112.74(12) . . ?
C8 C7 H7A 109.0 . . ?
S6 C7 H7A 109.0 . . ?
C8 C7 H7B 109.0 . . ?
S6 C7 H7B 109.0 . . ?
H7A C7 H7B 107.8 . . ?
C4 C8 C7 112.69(15) . . ?
C4 C8 C5 111.27(16) . . ?
C7 C8 C5 110.64(15) . . ?
C4 C8 S9 111.88(12) . . ?
C7 C8 S9 99.98(11) . . ?
C5 C8 S9 109.87(13) . . ?
C11 C10 S9 113.90(12) . . ?
C11 C10 H10A 108.8 . . ?
S9 C10 H10A 108.8 . . ?
C11 C10 H10B 108.8 . . ?
S9 C10 H10B 108.8 . . ?
H10A C10 H10B 107.7 . . ?
C12 C11 C16 118.65(17) . . ?
C12 C11 C10 119.34(16) . . ?
C16 C11 C10 121.94(16) . . ?
C13 C12 C11 120.75(18) . . ?
C13 C12 H12 119.6 . . ?
C11 C12 H12 119.6 . . ?
C14 C13 C12 120.27(19) . . ?
C14 C13 H13 119.9 . . ?
C12 C13 H13 119.9 . . ?
C13 C14 C15 119.64(18) . . ?
C13 C14 H14 120.2 . . ?
C15 C14 H14 120.2 . . ?
C14 C15 C16 120.17(18) . . ?
C14 C15 H15 119.9 . . ?
C16 C15 H15 119.9 . . ?
C15 C16 C11 120.53(18) . . ?
C15 C16 H16 119.7 . . ?
C11 C16 H16 119.7 . . ?

loop_
_geom_bond_atom_site_label_1
_geom_bond_atom_site_label_2
_geom_bond_distance
_geom_bond_site_symmetry_2
_geom_bond_publ_flag
Ni1 S9 2.1730(4) 2_566 ?
Ni1 S9 2.1730(4) . y
Ni1 S6 2.1903(4) . y
Ni1 S6 2.1903(4) 2_566 ?
S6 C7 1.8264(17) . y
S9 C10 1.8226(18) . y
S9 C8 1.8581(18) . y
C4 C8 1.521(3) . ?
C4 H4A 0.9800 . ?
C4 H4B 0.9800 . ?
C4 H4C 0.9800 . ?
C5 C8 1.523(2) . ?
C5 H5A 0.9800 . ?
C5 H5B 0.9800 . ?
C5 H5C 0.9800 . ?
C7 C8 1.521(3) . ?
C7 H7A 0.9900 . ?
C7 H7B 0.9900 . ?
C10 C11 1.504(2) . ?
C10 H10A 0.9900 . ?
C10 H10B 0.9900 . ?
C11 C12 1.384(3) . ?
C11 C16 1.389(2) . ?
C12 C13 1.384(3) . ?
C12 H12 0.9500 . ?
C13 C14 1.378(3) . ?
C13 H13 0.9500 . ?
C14 C15 1.379(3) . ?
C14 H14 0.9500 . ?
C15 C16 1.388(3) . ?
C15 H15 0.9500 . ?
C16 H16 0.9500 . ?

loop_
_geom_torsion_atom_site_label_1
_geom_torsion_atom_site_label_2
_geom_torsion_atom_site_label_3
_geom_torsion_atom_site_label_4
_geom_torsion
_geom_torsion_site_symmetry_1
_geom_torsion_site_symmetry_2
_geom_torsion_site_symmetry_3
_geom_torsion_site_symmetry_4
_geom_torsion_publ_flag
S9 Ni1 S6 C7 -175.92(6) 2_566 . . . ?
S9 Ni1 S6 C7 4.08(6) . . . . ?
S6 Ni1 S9 C10 -145.45(7) . . . . ?
S6 Ni1 S9 C10 34.55(7) 2_566 . . . ?
S6 Ni1 S9 C8 -31.25(6) . . . . ?
S6 Ni1 S9 C8 148.75(6) 2_566 . . . ?
Ni1 S6 C7 C8 32.33(13) . . . . ?
S6 C7 C8 C4 63.26(17) . . . . ?
S6 C7 C8 C5 -171.46(12) . . . . ?
S6 C7 C8 S9 -55.67(13) . . . . ?
C10 S9 C8 C4 56.22(15) . . . . ?
Ni1 S9 C8 C4 -64.47(13) . . . . ?
C10 S9 C8 C7 175.74(11) . . . . ?
Ni1 S9 C8 C7 55.04(11) . . . . ?
C10 S9 C8 C5 -67.89(14) . . . . ?
Ni1 S9 C8 C5 171.42(12) . . . . ?
C8 S9 C10 C11 83.69(14) . . . . ?
Ni1 S9 C10 C11 -162.82(11) . . . . ?
S9 C10 C11 C12 -133.63(16) . . . . ?
S9 C10 C11 C16 49.5(2) . . . . ?
C16 C11 C12 C13 0.6(3) . . . . ?
C10 C11 C12 C13 -176.36(18) . . . . ?
C11 C12 C13 C14 -0.4(3) . . . . ?
C12 C13 C14 C15 0.3(3) . . . . ?
C13 C14 C15 C16 -0.5(3) . . . . ?
C14 C15 C16 C11 0.7(3) . . . . ?
C12 C11 C16 C15 -0.8(3) . . . . ?
C10 C11 C16 C15 176.09(18) . . . . ?
